data_2213036
loop_
_publ_author_name
'Lalancette, Roger A.'
'Thompson, Hugh W.'
'Kikolski, Elizabeth M.'
'Davison, Mark'

_publ_section_title
;
 (2<i>S</i>*,4a<i>R</i>*,8a<i>S</i>*)-6-Oxoperhydronaphthalene-2-carboxylic
 acid: dual hydrogen-bonding modes in a bicyclic \z-keto acid
;
_journal_coeditor_code SU3004
_journal_issue 4
_journal_name_full 'Acta Crystallographica Section E'
_journal_page_first o1949
_journal_page_last o1951
_journal_paper_doi 10.1107/S1600536807011609
_journal_volume 63
_journal_year 2007
_chemical_formula_iupac 'C11 H16 O3'
_chemical_formula_moiety 'C11 H16 O3'
_chemical_formula_sum 'C11 H16 O3'
_chemical_formula_weight 196.24
_chemical_melting_point 393
_chemical_name_systematic
;
(2S*,4aR*,8aS*)-6-Oxoperhydronaphthalene-2-carboxylic acid
;
_space_group_IT_number 2
_symmetry_cell_setting triclinic
_symmetry_space_group_name_Hall '-P 1'
_symmetry_space_group_name_H-M 'P -1'
_atom_sites_solution_hydrogens geom
_atom_sites_solution_primary direct
_atom_sites_solution_secondary difmap
_audit_creation_method SHELXL-97
_cell_angle_alpha 112.6743(6)
_cell_angle_beta 91.9072(6)
_cell_angle_gamma 90.6949(6)
_cell_formula_units_Z 4
_cell_length_a 7.40890(10)
_cell_length_b 11.3743(2)
_cell_length_c 12.9478(2)
_cell_measurement_reflns_used 10147
_cell_measurement_temperature 100(2)
_cell_measurement_theta_max 67.85
_cell_measurement_theta_min 3.70
_cell_volume 1005.87(3)
_computing_cell_refinement APEX2
_computing_data_collection 'APEX2 (Bruker, 2006)'
_computing_data_reduction 'SAINT (Bruker, 2005)'
_computing_molecular_graphics 'SHELXTL (Sheldrick, 2004)'
_computing_publication_material SHELXTL
_computing_structure_refinement 'SHELXL (Sheldrick, 1997)'
_computing_structure_solution 'SHELXS (Sheldrick, 1997)'
_diffrn_ambient_temperature 100(2)
_diffrn_measured_fraction_theta_full 0.913
_diffrn_measured_fraction_theta_max 0.913
_diffrn_measurement_device_type 'Bruker SMART CCD APEXII area-detector'
_diffrn_measurement_method '\f and \w'
_diffrn_radiation_monochromator graphite
_diffrn_radiation_source 'fine-focus sealed tube'
_diffrn_radiation_type CuK\a
_diffrn_radiation_wavelength 1.54178
_diffrn_reflns_av_R_equivalents 0.0166
_diffrn_reflns_av_sigmaI/netI 0.0156
_diffrn_reflns_limit_h_max 8
_diffrn_reflns_limit_h_min -8
_diffrn_reflns_limit_k_max 13
_diffrn_reflns_limit_k_min -13
_diffrn_reflns_limit_l_max 13
_diffrn_reflns_limit_l_min -15
_diffrn_reflns_number 10147
_diffrn_reflns_theta_full 67.85
_diffrn_reflns_theta_max 67.85
_diffrn_reflns_theta_min 3.70
_diffrn_standards_decay_% 0
_diffrn_standards_number 0
_exptl_absorpt_coefficient_mu 0.760
_exptl_absorpt_correction_T_max 0.9010
_exptl_absorpt_correction_T_min 0.7903
_exptl_absorpt_correction_type multi-scan
_exptl_absorpt_process_details '(SADABS; Sheldrick, 2001)'
_exptl_crystal_colour colourless
_exptl_crystal_density_diffrn 1.296
_exptl_crystal_density_method 'not measured'
_exptl_crystal_description parallelepiped
_exptl_crystal_F_000 424
_exptl_crystal_size_max 0.33
_exptl_crystal_size_mid 0.19
_exptl_crystal_size_min 0.14
_refine_diff_density_max 0.39
_refine_diff_density_min -0.20
_refine_ls_extinction_method none
_refine_ls_goodness_of_fit_ref 1.03
_refine_ls_hydrogen_treatment constr
_refine_ls_matrix_type full
_refine_ls_number_parameters 255
_refine_ls_number_reflns 3340
_refine_ls_number_restraints 0
_refine_ls_restrained_S_all 1.03
_refine_ls_R_factor_all 0.045
_refine_ls_R_factor_gt 0.041
_refine_ls_shift/su_max 0.00
_refine_ls_shift/su_mean 0.00
_refine_ls_structure_factor_coef Fsqd
_refine_ls_weighting_details 'calc w=1/[\s^2^(Fo^2^)+(0.0476P)^2^+0.6443P] where P=(Fo^2^+2Fc^2^)/3'
_refine_ls_weighting_scheme calc
_refine_ls_wR_factor_gt 0.103
_refine_ls_wR_factor_ref 0.106
_reflns_number_gt 3041
_reflns_number_total 3340
_reflns_threshold_expression I>2\s(I)
_cod_data_source_file su3004.cif
_cod_data_source_block I
_cod_depositor_comments
;
The following automatic conversions were performed:
'_symmetry_cell_setting' value 'Triclinic' changed to 'triclinic'
according to '/home/saulius/struct/CIF-dictionaries/cif_core.dic'
dictionary named 'cif_core.dic' version 2.4.1 from 2010-06-29.

Automatic conversion script
Id: cif_fix_enum 1527 2010-12-29 10:47:43Z saulius 

The following automatic conversions were performed:

'_symmetry_cell_setting' value 'Triclinic' changed to 'triclinic'
according to /home/saulius/struct/CIF-dictionaries/cif_core.dic
dictionary named 'cif_core.dic' version 2.4.1 from 2010-06-29.

Automatic conversion script
Id: cif_fix_values 1715 2011-07-08 13:25:40Z adriana 
;
_cod_database_code 2213036
_cod_database_fobs_code 2213036

loop_
_symmetry_equiv_pos_as_xyz
'x, y, z'
'-x, -y, -z'

loop_
_atom_site_type_symbol
_atom_site_label
_atom_site_fract_x
_atom_site_fract_y
_atom_site_fract_z
_atom_site_U_iso_or_equiv
_atom_site_adp_type
_atom_site_calc_flag
_atom_site_refinement_flags
_atom_site_occupancy
C C1A 0.0155(2) 0.51481(15) 0.70850(14) 0.0229(3) Uani d . 1
H H1A -0.0209 0.5964 0.7044 0.027 Uiso calc R 1
H H1B 0.1295 0.4897 0.6688 0.027 Uiso calc R 1
O O1A -0.63304(17) 0.33432(12) 0.49361(12) 0.0400(3) Uani d . 1
C C1B 1.0437(2) 0.92719(14) 1.30068(13) 0.0213(3) Uani d . 1
H H1BA 1.1236 0.8634 1.2496 0.026 Uiso calc R 1
H H1BB 1.0122 0.8984 1.3610 0.026 Uiso calc R 1
O O1B 0.58059(14) 0.82579(11) 0.93838(10) 0.0257(3) Uani d . 1
C C2A 0.0485(2) 0.53432(15) 0.83160(14) 0.0233(3) Uani d . 1
H H2A 0.0969 0.4530 0.8324 0.028 Uiso calc R 1
O O2A 0.17140(17) 0.71947(12) 0.98523(10) 0.0343(3) Uani d . 1
C C2B 1.1449(2) 1.05722(15) 1.35218(14) 0.0217(3) Uani d . 1
H H2BA 1.0646 1.1197 1.4059 0.026 Uiso calc R 1
O O2B 1.45654(14) 1.01194(11) 1.37686(9) 0.0264(3) Uani d . 1
C C3A -0.1272(2) 0.55815(16) 0.89392(14) 0.0268(4) Uani d . 1
H H3A -0.1028 0.5602 0.9702 0.032 Uiso calc R 1
H H3B -0.1724 0.6425 0.9014 0.032 Uiso calc R 1
O O3A 0.33489(16) 0.63283(12) 0.83407(10) 0.0337(3) Uani d . 1
H H3AA 0.4069 0.6932 0.8710 0.051 Uiso calc R 1
C C3B 1.1915(2) 1.10597(15) 1.26143(14) 0.0235(4) Uani d . 1
H H3BA 1.2760 1.0475 1.2095 0.028 Uiso calc R 1
H H3BB 1.2514 1.1912 1.2962 0.028 Uiso calc R 1
O O3B 1.27197(15) 1.04998(13) 1.51884(10) 0.0309(3) Uani d . 1
H H3BC 1.3624 1.0286 1.5477 0.046 Uiso calc R 1
C C4AA -0.3057(2) 0.44284(15) 0.71365(14) 0.0242(4) Uani d . 1
H H4AA -0.3469 0.5269 0.7152 0.029 Uiso calc R 1
C C4A -0.2720(2) 0.45675(16) 0.83451(15) 0.0286(4) Uani d . 1
H H4A -0.3857 0.4798 0.8749 0.034 Uiso calc R 1
H H4B -0.2340 0.3741 0.8357 0.034 Uiso calc R 1
C C4BA 0.9145(2) 0.98678(14) 1.14553(13) 0.0202(3) Uani d . 1
H H4BC 0.9930 0.9243 1.0903 0.024 Uiso calc R 1
C C4B 1.0175(2) 1.11425(15) 1.19596(14) 0.0233(4) Uani d . 1
H H4BA 0.9386 1.1789 1.2470 0.028 Uiso calc R 1
H H4BB 1.0493 1.1423 1.1352 0.028 Uiso calc R 1
C C5A -0.4562(2) 0.34366(17) 0.65430(16) 0.0313(4) Uani d . 1
H H5A -0.4241 0.2609 0.6577 0.038 Uiso calc R 1
H H5B -0.5700 0.3708 0.6938 0.038 Uiso calc R 1
C C5B 0.7397(2) 0.99760(15) 1.08311(14) 0.0230(4) Uani d . 1
H H5BA 0.6644 1.0642 1.1351 0.028 Uiso calc R 1
H H5BB 0.7700 1.0239 1.0211 0.028 Uiso calc R 1
C C6A -0.4853(2) 0.32697(15) 0.53375(16) 0.0305(4) Uani d . 1
C C6B 0.6337(2) 0.87311(15) 1.03643(14) 0.0227(4) Uani d . 1
C C7A -0.3169(2) 0.30065(18) 0.46723(16) 0.0350(4) Uani d . 1
H H7A -0.3445 0.3045 0.3933 0.042 Uiso calc R 1
H H7B -0.2768 0.2136 0.4544 0.042 Uiso calc R 1
C C7B 0.5996(2) 0.81041(16) 1.11719(14) 0.0251(4) Uani d . 1
H H7BA 0.5519 0.7224 1.0754 0.030 Uiso calc R 1
H H7BB 0.5073 0.8580 1.1698 0.030 Uiso calc R 1
C C8AA -0.1314(2) 0.41249(15) 0.64969(14) 0.0232(4) Uani d . 1
H H8AA -0.0877 0.3295 0.6494 0.028 Uiso calc R 1
C C8A -0.1638(2) 0.39761(16) 0.52846(15) 0.0278(4) Uani d . 1
H H8A -0.0510 0.3700 0.4880 0.033 Uiso calc R 1
H H8B -0.1939 0.4815 0.5269 0.033 Uiso calc R 1
C C8BA 0.8718(2) 0.93585(14) 1.23595(13) 0.0203(3) Uani d . 1
H H8BC 0.7899 0.9968 1.2898 0.024 Uiso calc R 1
C C8B 0.7740(2) 0.80643(15) 1.18395(14) 0.0234(4) Uani d . 1
H H8BA 0.7435 0.7770 1.2441 0.028 Uiso calc R 1
H H8BB 0.8560 0.7440 1.1334 0.028 Uiso calc R 1
C C9A 0.1884(2) 0.63848(15) 0.89249(14) 0.0244(4) Uani d . 1
C C9B 1.3076(2) 1.03973(15) 1.41662(14) 0.0225(3) Uani d . 1

loop_
_atom_site_aniso_label
_atom_site_aniso_U_11
_atom_site_aniso_U_22
_atom_site_aniso_U_33
_atom_site_aniso_U_12
_atom_site_aniso_U_13
_atom_site_aniso_U_23
C1A 0.0243(8) 0.0220(8) 0.0230(9) -0.0012(6) 0.0011(7) 0.0094(7)
O1A 0.0311(7) 0.0361(7) 0.0429(8) -0.0016(6) -0.0072(6) 0.0051(6)
C1B 0.0197(8) 0.0223(8) 0.0233(9) 0.0008(6) 0.0016(6) 0.0103(7)
O1B 0.0224(6) 0.0298(6) 0.0228(7) -0.0001(5) -0.0050(5) 0.0082(5)
C2A 0.0259(8) 0.0196(7) 0.0238(9) 0.0028(6) -0.0005(7) 0.0078(7)
O2A 0.0360(7) 0.0332(7) 0.0260(7) 0.0020(5) -0.0001(6) 0.0032(6)
C2B 0.0192(8) 0.0238(8) 0.0221(9) -0.0001(6) -0.0012(6) 0.0091(7)
O2B 0.0181(6) 0.0393(7) 0.0229(6) 0.0033(5) -0.0001(5) 0.0131(5)
C3A 0.0309(9) 0.0283(8) 0.0230(9) 0.0039(7) 0.0035(7) 0.0117(7)
O3A 0.0268(6) 0.0342(7) 0.0287(7) -0.0068(5) 0.0007(5) -0.0003(6)
C3B 0.0209(8) 0.0246(8) 0.0272(9) -0.0042(6) -0.0019(7) 0.0127(7)
O3B 0.0223(6) 0.0522(8) 0.0236(6) 0.0044(5) 0.0002(5) 0.0204(6)
C4AA 0.0240(8) 0.0210(8) 0.0284(9) 0.0000(6) 0.0036(7) 0.0103(7)
C4A 0.0289(9) 0.0298(9) 0.0299(10) 0.0022(7) 0.0077(7) 0.0142(8)
C4BA 0.0196(8) 0.0211(7) 0.0207(8) 0.0015(6) -0.0003(6) 0.0091(7)
C4B 0.0247(8) 0.0220(8) 0.0270(9) -0.0001(6) 0.0006(7) 0.0137(7)
C5A 0.0256(9) 0.0274(9) 0.0409(11) -0.0037(7) 0.0049(8) 0.0129(8)
C5B 0.0252(8) 0.0227(8) 0.0233(9) 0.0010(6) -0.0034(7) 0.0116(7)
C6A 0.0288(9) 0.0198(8) 0.0367(11) -0.0074(7) -0.0026(8) 0.0046(8)
C6B 0.0177(7) 0.0252(8) 0.0245(9) 0.0048(6) -0.0011(7) 0.0089(7)
C7A 0.0328(10) 0.0338(9) 0.0303(10) -0.0087(8) 0.0004(8) 0.0040(8)
C7B 0.0228(8) 0.0271(8) 0.0249(9) -0.0058(7) -0.0024(7) 0.0099(7)
C8AA 0.0252(8) 0.0179(7) 0.0254(9) -0.0021(6) 0.0030(7) 0.0073(7)
C8A 0.0273(9) 0.0284(8) 0.0249(9) -0.0059(7) 0.0009(7) 0.0073(7)
C8BA 0.0207(8) 0.0214(7) 0.0209(8) 0.0042(6) 0.0040(6) 0.0103(7)
C8B 0.0244(8) 0.0253(8) 0.0225(9) -0.0012(7) -0.0006(7) 0.0116(7)
C9A 0.0275(8) 0.0243(8) 0.0229(9) 0.0051(7) -0.0024(7) 0.0111(8)
C9B 0.0231(8) 0.0203(7) 0.0222(9) -0.0030(6) -0.0014(7) 0.0065(7)

loop_
_atom_type_symbol
_atom_type_description
_atom_type_scat_dispersion_real
_atom_type_scat_dispersion_imag
_atom_type_scat_source
C C 0.0181 0.0091 'International Tables Vol C Tables 4.2.6.8 and 6.1.1.4'
H H 0.0000 0.0000 'International Tables Vol C Tables 4.2.6.8 and 6.1.1.4'
O O 0.0492 0.0322 'International Tables Vol C Tables 4.2.6.8 and 6.1.1.4'

loop_
_geom_angle_atom_site_label_1
_geom_angle_atom_site_label_2
_geom_angle_atom_site_label_3
_geom_angle
_geom_angle_publ_flag
C8AA C1A C2A 112.20(13) ?
C8AA C1A H1A 109.2 ?
C2A C1A H1A 109.2 ?
C8AA C1A H1B 109.2 ?
C2A C1A H1B 109.2 ?
H1A C1A H1B 107.9 ?
C8BA C1B C2B 111.04(12) ?
C8BA C1B H1BA 109.4 ?
C2B C1B H1BA 109.4 ?
C8BA C1B H1BB 109.4 ?
C2B C1B H1BB 109.4 ?
H1BA C1B H1BB 108.0 ?
C9A C2A C3A 110.81(13) ?
C9A C2A C1A 113.07(13) ?
C3A C2A C1A 111.49(13) ?
C9A C2A H2A 107.0 ?
C3A C2A H2A 107.0 ?
C1A C2A H2A 107.0 ?
C9B C2B C3B 113.47(13) ?
C9B C2B C1B 106.93(12) ?
C3B C2B C1B 110.74(13) ?
C9B C2B H2BA 108.5 ?
C3B C2B H2BA 108.5 ?
C1B C2B H2BA 108.5 ?
C4A C3A C2A 112.41(14) ?
C4A C3A H3A 109.1 ?
C2A C3A H3A 109.1 ?
C4A C3A H3B 109.1 ?
C2A C3A H3B 109.1 ?
H3A C3A H3B 107.9 ?
C9A O3A H3AA 109.5 ?
C2B C3B C4B 109.73(12) ?
C2B C3B H3BA 109.7 ?
C4B C3B H3BA 109.7 ?
C2B C3B H3BB 109.7 ?
C4B C3B H3BB 109.7 ?
H3BA C3B H3BB 108.2 ?
C9B O3B H3BC 109.5 ?
C4A C4AA C8AA 110.91(14) ?
C4A C4AA C5A 111.68(13) ?
C8AA C4AA C5A 111.58(14) ?
C4A C4AA H4AA 107.5 ?
C8AA C4AA H4AA 107.5 ?
C5A C4AA H4AA 107.5 ?
C3A C4A C4AA 111.41(13) ?
C3A C4A H4A 109.3 ?
C4AA C4A H4A 109.3 ?
C3A C4A H4B 109.3 ?
C4AA C4A H4B 109.3 ?
H4A C4A H4B 108.0 ?
C4B C4BA C8BA 111.02(13) ?
C4B C4BA C5B 111.20(12) ?
C8BA C4BA C5B 110.13(12) ?
C4B C4BA H4BC 108.1 ?
C8BA C4BA H4BC 108.1 ?
C5B C4BA H4BC 108.1 ?
C4BA C4B C3B 111.95(12) ?
C4BA C4B H4BA 109.2 ?
C3B C4B H4BA 109.2 ?
C4BA C4B H4BB 109.2 ?
C3B C4B H4BB 109.2 ?
H4BA C4B H4BB 107.9 ?
C6A C5A C4AA 111.60(14) ?
C6A C5A H5A 109.3 ?
C4AA C5A H5A 109.3 ?
C6A C5A H5B 109.3 ?
C4AA C5A H5B 109.3 ?
H5A C5A H5B 108.0 ?
C6B C5B C4BA 111.60(12) ?
C6B C5B H5BA 109.3 ?
C4BA C5B H5BA 109.3 ?
C6B C5B H5BB 109.3 ?
C4BA C5B H5BB 109.3 ?
H5BA C5B H5BB 108.0 ?
O1A C6A C5A 122.44(17) ?
O1A C6A C7A 122.78(18) ?
C5A C6A C7A 114.78(15) ?
O1B C6B C7B 122.26(15) ?
O1B C6B C5B 121.72(14) ?
C7B C6B C5B 116.01(14) ?
C6A C7A C8A 111.43(15) ?
C6A C7A H7A 109.3 ?
C8A C7A H7A 109.3 ?
C6A C7A H7B 109.3 ?
C8A C7A H7B 109.3 ?
H7A C7A H7B 108.0 ?
C6B C7B C8B 111.26(13) ?
C6B C7B H7BA 109.4 ?
C8B C7B H7BA 109.4 ?
C6B C7B H7BB 109.4 ?
C8B C7B H7BB 109.4 ?
H7BA C7B H7BB 108.0 ?
C8A C8AA C4AA 111.35(14) ?
C8A C8AA C1A 110.87(13) ?
C4AA C8AA C1A 110.75(13) ?
C8A C8AA H8AA 107.9 ?
C4AA C8AA H8AA 107.9 ?
C1A C8AA H8AA 107.9 ?
C8AA C8A C7A 112.95(14) ?
C8AA C8A H8A 109.0 ?
C7A C8A H8A 109.0 ?
C8AA C8A H8B 109.0 ?
C7A C8A H8B 109.0 ?
H8A C8A H8B 107.8 ?
C8B C8BA C1B 110.67(12) ?
C8B C8BA C4BA 110.51(13) ?
C1B C8BA C4BA 110.87(12) ?
C8B C8BA H8BC 108.2 ?
C1B C8BA H8BC 108.2 ?
C4BA C8BA H8BC 108.2 ?
C8BA C8B C7B 112.52(13) ?
C8BA C8B H8BA 109.1 ?
C7B C8B H8BA 109.1 ?
C8BA C8B H8BB 109.1 ?
C7B C8B H8BB 109.1 ?
H8BA C8B H8BB 107.8 ?
O2A C9A O3A 122.41(15) ?
O2A C9A C2A 124.21(15) y
O3A C9A C2A 113.37(14) y
O2B C9B O3B 123.00(15) ?
O2B C9B C2B 123.74(14) y
O3B C9B C2B 113.15(13) y

loop_
_geom_bond_atom_site_label_1
_geom_bond_atom_site_label_2
_geom_bond_distance
_geom_bond_publ_flag
C1A C8AA 1.533(2) ?
C1A C2A 1.533(2) ?
C1A H1A 0.9900 ?
C1A H1B 0.9900 ?
O1A C6A 1.214(2) ?
C1B C8BA 1.527(2) ?
C1B C2B 1.541(2) ?
C1B H1BA 0.9900 ?
C1B H1BB 0.9900 ?
O1B C6B 1.221(2) ?
C2A C9A 1.515(2) ?
C2A C3A 1.526(2) ?
C2A H2A 1.0000 ?
O2A C9A 1.211(2) y
C2B C9B 1.502(2) ?
C2B C3B 1.527(2) ?
C2B H2BA 1.0000 ?
O2B C9B 1.2261(19) y
C3A C4A 1.518(2) ?
C3A H3A 0.9900 ?
C3A H3B 0.9900 ?
O3A C9A 1.332(2) y
O3A H3AA 0.8400 ?
C3B C4B 1.543(2) ?
C3B H3BA 0.9900 ?
C3B H3BB 0.9900 ?
O3B C9B 1.319(2) y
O3B H3BC 0.8400 ?
C4AA C4A 1.523(2) ?
C4AA C8AA 1.528(2) ?
C4AA C5A 1.533(2) ?
C4AA H4AA 1.0000 ?
C4A H4A 0.9900 ?
C4A H4B 0.9900 ?
C4BA C4B 1.523(2) ?
C4BA C8BA 1.533(2) ?
C4BA C5B 1.535(2) ?
C4BA H4BC 1.0000 ?
C4B H4BA 0.9900 ?
C4B H4BB 0.9900 ?
C5A C6A 1.506(3) ?
C5A H5A 0.9900 ?
C5A H5B 0.9900 ?
C5B C6B 1.507(2) ?
C5B H5BA 0.9900 ?
C5B H5BB 0.9900 ?
C6A C7A 1.506(2) ?
C6B C7B 1.501(2) ?
C7A C8A 1.539(2) ?
C7A H7A 0.9900 ?
C7A H7B 0.9900 ?
C7B C8B 1.542(2) ?
C7B H7BA 0.9900 ?
C7B H7BB 0.9900 ?
C8AA C8A 1.523(2) ?
C8AA H8AA 1.0000 ?
C8A H8A 0.9900 ?
C8A H8B 0.9900 ?
C8BA C8B 1.524(2) ?
C8BA H8BC 1.0000 ?
C8B H8BA 0.9900 ?
C8B H8BB 0.9900 ?

loop_
_geom_hbond_atom_site_label_D
_geom_hbond_atom_site_label_H
_geom_hbond_atom_site_label_A
_geom_hbond_site_symmetry_A
_geom_hbond_distance_DH
_geom_hbond_distance_HA
_geom_hbond_distance_DA
_geom_hbond_angle_DHA
_geom_hbond_publ_flag
O3A H3AA O1B 1_555 0.84 1.89 2.7219(17) 174 yes
O3B H3BC O2B 2_878 0.84 1.80 2.6368(15) 174 yes
C3B H3BB O1A 1_766 0.99 2.56 3.333(2) 135 yes
C8A H8B O1A 2_466 0.99 2.56 3.521(2) 163 yes
C4BA H4BC O2A 1_655 1.00 2.60 3.565(2) 161 yes
C5B H5BA O1B 2_677 0.99 2.57 3.201(2) 121 yes
C1B H1BB O3B 2_778 0.99 2.60 3.303(2) 128 yes

loop_
_geom_torsion_atom_site_label_1
_geom_torsion_atom_site_label_2
_geom_torsion_atom_site_label_3
_geom_torsion_atom_site_label_4
_geom_torsion
C8AA C1A C2A C9A -177.89(13)
C8AA C1A C2A C3A -52.26(17)
C8BA C1B C2B C9B 178.25(12)
C8BA C1B C2B C3B -57.67(16)
C9A C2A C3A C4A 179.12(13)
C1A C2A C3A C4A 52.24(17)
C9B C2B C3B C4B 177.08(13)
C1B C2B C3B C4B 56.82(16)
C2A C3A C4A C4AA -54.78(18)
C8AA C4AA C4A C3A 56.74(17)
C5A C4AA C4A C3A -178.13(13)
C8BA C4BA C4B C3B 55.67(17)
C5B C4BA C4B C3B 178.66(13)
C2B C3B C4B C4BA -56.48(17)
C4A C4AA C5A C6A -178.16(14)
C8AA C4AA C5A C6A -53.40(18)
C4B C4BA C5B C6B -177.98(13)
C8BA C4BA C5B C6B -54.47(17)
C4AA C5A C6A O1A -127.84(17)
C4AA C5A C6A C7A 52.11(19)
C4BA C5B C6B O1B -128.63(15)
C4BA C5B C6B C7B 50.60(18)
O1A C6A C7A C8A 129.77(18)
C5A C6A C7A C8A -50.2(2)
O1B C6B C7B C8B 131.63(15)
C5B C6B C7B C8B -47.59(18)
C4A C4AA C8AA C8A 179.66(13)
C5A C4AA C8AA C8A 54.47(17)
C4A C4AA C8AA C1A -56.49(17)
C5A C4AA C8AA C1A 178.32(13)
C2A C1A C8AA C8A 178.72(13)
C2A C1A C8AA C4AA 54.59(17)
C4AA C8AA C8A C7A -53.32(18)
C1A C8AA C8A C7A -177.10(14)
C6A C7A C8A C8AA 50.4(2)
C2B C1B C8BA C8B 179.19(12)
C2B C1B C8BA C4BA 56.20(17)
C4B C4BA C8BA C8B -178.23(12)
C5B C4BA C8BA C8B 58.16(16)
C4B C4BA C8BA C1B -55.15(16)
C5B C4BA C8BA C1B -178.76(12)
C1B C8BA C8B C7B -179.76(13)
C4BA C8BA C8B C7B -56.56(17)
C6B C7B C8B C8BA 50.10(18)
C3A C2A C9A O2A 9.3(2)
C1A C2A C9A O2A 135.34(16)
C3A C2A C9A O3A -170.88(13)
C1A C2A C9A O3A -44.88(18)
C3B C2B C9B O2B -30.2(2)
C1B C2B C9B O2B 92.18(17)
C3B C2B C9B O3B 153.51(14)
C1B C2B C9B O3B -84.10(16)
